data_7709340
loop_
_publ_author_name
'Gr\"utzmacher, Hansj\"org'
'Le Corre, Gr\'egoire'

_publ_section_title
;
 Simple conversion of trisodium phosphide, Na3P, into silyl- and
 cyanophosphides and structure of a terminal silver phosphide
;
_journal_name_full 'Dalton Transactions'
_journal_paper_doi 10.1039/D1DT04223H
_journal_year 2022
_chemical_formula_moiety '0.21(C46 H51 Cu N3 P Si)'
_chemical_formula_sum 'C9.68 H10.74 Cu0.21 N0.63 P0.21 Si0.21'
_chemical_formula_weight 161.79
_chemical_melting_point 450
_chemical_name_systematic Cyano(triphenylsilyl)phosphanido[1,3-bis(2,6-diisopropylphenyl)imidazol-2-ylidene]copper(I)
_chemical_properties_physical Air-sensitive,Moisture-sensitive,Hygroscopic,Oxygen-sensitive
_space_group_crystal_system orthorhombic
_space_group_IT_number 29
_space_group_name_Hall 'P 2c -2ac'
_space_group_name_H-M_alt 'P c a 21'
_atom_sites_solution_hydrogens geom
_atom_sites_solution_primary dual
_audit_creation_date 2020-09-28
_audit_creation_method
;
Olex2 1.2
(compiled 2018.05.29 svn.r3508 for OlexSys, GUI svn.r5506)
;
_audit_update_record
;
2021-12-06 deposited with the CCDC.	2022-01-19 downloaded from the CCDC.
;
_cell_angle_alpha 90
_cell_angle_beta 90
_cell_angle_gamma 90
_cell_formula_units_Z 19
_cell_length_a 21.5909(6)
_cell_length_b 10.7125(3)
_cell_length_c 18.4005(4)
_cell_measurement_reflns_used 9885
_cell_measurement_temperature 100(2)
_cell_measurement_theta_max 26.71
_cell_measurement_theta_min 2.19
_cell_volume 4255.90(19)
_computing_molecular_graphics 'Olex2 (Dolomanov et al., 2009)'
_computing_publication_material 'Olex2 (Dolomanov et al., 2009)'
_computing_structure_refinement 'XL (Sheldrick, 2008)'
_computing_structure_solution 'ShelXT (Sheldrick, 2015)'
_diffrn_ambient_temperature 100.0
_diffrn_measured_fraction_theta_full 0.999
_diffrn_measured_fraction_theta_max 0.999
_diffrn_measurement_device_type 'Bruker APEX-II CCD'
_diffrn_measurement_method '\f and \w scans'
_diffrn_radiation_type MoK\a
_diffrn_radiation_wavelength 0.71073
_diffrn_reflns_av_R_equivalents 0.0462
_diffrn_reflns_av_unetI/netI 0.0327
_diffrn_reflns_Laue_measured_fraction_full 0.999
_diffrn_reflns_Laue_measured_fraction_max 0.999
_diffrn_reflns_limit_h_max 27
_diffrn_reflns_limit_h_min -27
_diffrn_reflns_limit_k_max 13
_diffrn_reflns_limit_k_min -13
_diffrn_reflns_limit_l_max 23
_diffrn_reflns_limit_l_min -23
_diffrn_reflns_number 74787
_diffrn_reflns_point_group_measured_fraction_full 0.999
_diffrn_reflns_point_group_measured_fraction_max 0.997
_diffrn_reflns_theta_full 25.242
_diffrn_reflns_theta_max 26.735
_diffrn_reflns_theta_min 2.187
_diffrn_standards_number 0
_exptl_absorpt_coefficient_mu 0.613
_exptl_absorpt_correction_type none
_exptl_crystal_colour 'clear colourless'
_exptl_crystal_colour_lustre clear
_exptl_crystal_colour_primary colourless
_exptl_crystal_density_diffrn 1.199
_exptl_crystal_description block
_exptl_crystal_F_000 1624
_exptl_crystal_recrystallization_method 'Re-crystallisation from solvent: Toluene'
_exptl_crystal_size_max 0.33
_exptl_crystal_size_mid 0.15
_exptl_crystal_size_min 0.07
_refine_diff_density_max 0.201
_refine_diff_density_min -0.193
_refine_diff_density_rms 0.040
_refine_ls_abs_structure_details
;
 Flack x determined using 3706 quotients [(I+)-(I-)]/[(I+)+(I-)]
 (Parsons, Flack and Wagner, Acta Cryst. B69 (2013) 249-259).
;
_refine_ls_abs_structure_Flack -0.018(4)
_refine_ls_extinction_method none
_refine_ls_goodness_of_fit_ref 1.049
_refine_ls_hydrogen_treatment constr
_refine_ls_matrix_type full
_refine_ls_number_parameters 477
_refine_ls_number_reflns 9020
_refine_ls_number_restraints 1
_refine_ls_restrained_S_all 1.048
_refine_ls_R_factor_all 0.0311
_refine_ls_R_factor_gt 0.0242
_refine_ls_shift/su_max 0.001
_refine_ls_shift/su_mean 0.000
_refine_ls_structure_factor_coef Fsqd
_refine_ls_weighting_details 'w=1/[\s^2^(Fo^2^)+(0.0160P)^2^+1.0676P] where P=(Fo^2^+2Fc^2^)/3'
_refine_ls_weighting_scheme calc
_refine_ls_wR_factor_gt 0.0500
_refine_ls_wR_factor_ref 0.0547
_reflns_Friedel_coverage 0.933
_reflns_Friedel_fraction_full 0.998
_reflns_Friedel_fraction_max 0.996
_reflns_number_gt 8290
_reflns_number_total 9020
_reflns_threshold_expression 'I > 2\s(I)'
_cod_data_source_file d1dt04223h2.cif
_cod_data_source_block cucn
_cod_database_code 7709340
_shelx_shelxl_version_number 2018/3
_shelx_space_group_comment
;
The symmetry employed for this shelxl refinement is uniquely defined
by the following loop, which should always be used as a source of
symmetry information in preference to the above space-group names.
They are only intended as comments.
;
_shelx_estimated_absorpt_t_max 0.958
_shelx_estimated_absorpt_t_min 0.823
_olex2_refinement_description
;
1. Fixed Uiso
 At 1.2 times of:
  All C(H) groups
 At 1.5 times of:
  All C(H,H,H) groups
2.a Ternary CH refined with riding coordinates:
 C12(H12), C5(H5), C24(H24), C17(H17)
2.b Aromatic/amide H refined with riding coordinates:
 C45(H45), C46(H46), C9(H9), C21(H21), C40(H40), C8(H8), C38(H38), C36(H36),
 C10(H10), C44(H44), C22(H22), C42(H42), C20(H20), C37(H37), C34(H34), C41(H41),
  C43(H43), C35(H35), C30(H30), C28(H28), C31(H31), C32(H32), C29(H29)
2.c Idealised Me refined as rotating group:
 C6(H6A,H6B,H6C), C14(H14A,H14B,H14C), C25(H25A,H25B,H25C), C13(H13A,H13B,
 H13C), C26(H26A,H26B,H26C), C7(H7A,H7B,H7C), C18(H18A,H18B,H18C), C19(H19A,
 H19B,H19C)
;
_olex2_submission_special_instructions 'No special instructions were received'

loop_
_space_group_symop_operation_xyz
'x, y, z'
'-x, -y, z+1/2'
'x+1/2, -y, z'
'-x+1/2, y, z+1/2'

loop_
_atom_site_label
_atom_site_type_symbol
_atom_site_fract_x
_atom_site_fract_y
_atom_site_fract_z
_atom_site_U_iso_or_equiv
_atom_site_adp_type
_atom_site_occupancy
_atom_site_site_symmetry_order
_atom_site_calc_flag
_atom_site_refinement_flags_posn
_atom_site_refinement_flags_adp
_atom_site_refinement_flags_occupancy
_atom_site_disorder_assembly
_atom_site_disorder_group
Cu1 Cu 0.48026(2) 0.68571(2) 0.51473(2) 0.01680(7) Uani 1 1 d . . . . .
P1 P 0.43818(3) 0.82037(6) 0.59003(3) 0.01886(13) Uani 1 1 d . . . . .
Si1 Si 0.33966(3) 0.76147(6) 0.60623(4) 0.01847(14) Uani 1 1 d . . . . .
N2 N 0.52640(9) 0.48105(19) 0.41625(11) 0.0178(4) Uani 1 1 d . . . . .
N1 N 0.56369(10) 0.66187(18) 0.39385(11) 0.0194(4) Uani 1 1 d . . . . .
N3 N 0.47582(11) 0.7479(2) 0.73738(13) 0.0308(5) Uani 1 1 d . . . . .
C1 C 0.52423(11) 0.6016(2) 0.43910(12) 0.0177(5) Uani 1 1 d . . . . .
C4 C 0.51427(11) 0.3311(2) 0.5157(2) 0.0250(5) Uani 1 1 d . . . . .
C45 C 0.56656(11) 0.4672(2) 0.35763(13) 0.0213(5) Uani 1 1 d . . . . .
H45 H 0.575773 0.392001 0.332530 0.026 Uiso 1 1 calc R . . . .
C46 C 0.58973(12) 0.5808(2) 0.34349(14) 0.0234(5) Uani 1 1 d . . . . .
H46 H 0.618385 0.601799 0.306259 0.028 Uiso 1 1 calc R . . . .
C2 C 0.46195(12) 0.7718(2) 0.67866(14) 0.0211(5) Uani 1 1 d . . . . .
C9 C 0.43467(13) 0.1737(2) 0.50603(18) 0.0337(6) Uani 1 1 d . . . . .
H9 H 0.414959 0.101619 0.525204 0.040 Uiso 1 1 calc R . . . .
C12 C 0.41827(12) 0.3904(2) 0.34229(14) 0.0236(5) Uani 1 1 d . . . . .
H12 H 0.454836 0.419701 0.313634 0.028 Uiso 1 1 calc R . . . .
C21 C 0.59979(14) 1.0426(3) 0.42140(15) 0.0322(6) Uani 1 1 d . . . . .
H21 H 0.607499 1.129088 0.428568 0.039 Uiso 1 1 calc R . . . .
C40 C 0.35947(13) 0.4980(3) 0.61818(15) 0.0293(6) Uani 1 1 d . . . . .
H40 H 0.391052 0.509555 0.582864 0.035 Uiso 1 1 calc R . . . .
C8 C 0.48371(14) 0.2261(3) 0.54284(16) 0.0323(6) Uani 1 1 d . . . . .
H8 H 0.496979 0.190195 0.587421 0.039 Uiso 1 1 calc R . . . .
C38 C 0.23677(13) 0.9054(3) 0.65650(16) 0.0291(6) Uani 1 1 d . . . . .
H38 H 0.214085 0.861510 0.620394 0.035 Uiso 1 1 calc R . . . .
C5 C 0.56724(13) 0.3894(3) 0.55864(15) 0.0289(6) Uani 1 1 d . . . . .
H5 H 0.585237 0.458328 0.528658 0.035 Uiso 1 1 calc R . . . .
C3 C 0.49314(11) 0.3790(2) 0.44908(14) 0.0200(5) Uani 1 1 d . . . . .
C33 C 0.30000(12) 0.8811(2) 0.66484(13) 0.0214(5) Uani 1 1 d . . . . .
C6 C 0.61917(14) 0.2955(3) 0.57505(17) 0.0377(7) Uani 1 1 d . . . . .
H6A H 0.602356 0.225740 0.603280 0.057 Uiso 1 1 calc GR . . . .
H6B H 0.651892 0.336866 0.603022 0.057 Uiso 1 1 calc GR . . . .
H6C H 0.636380 0.264037 0.529299 0.057 Uiso 1 1 calc GR . . . .
C36 C 0.23907(14) 1.0576(2) 0.75169(15) 0.0321(7) Uani 1 1 d . . . . .
H36 H 0.218463 1.117366 0.781164 0.038 Uiso 1 1 calc R . . . .
C10 C 0.41375(13) 0.2246(2) 0.44170(16) 0.0283(6) Uani 1 1 d . . . . .
H10 H 0.379359 0.187716 0.417677 0.034 Uiso 1 1 calc R . . . .
C14 C 0.37899(14) 0.5052(3) 0.36168(17) 0.0338(6) Uani 1 1 d . . . . .
H14A H 0.342250 0.478621 0.388868 0.051 Uiso 1 1 calc GR . . . .
H14B H 0.366110 0.547620 0.316989 0.051 Uiso 1 1 calc GR . . . .
H14C H 0.403544 0.562490 0.391553 0.051 Uiso 1 1 calc GR . . . .
C44 C 0.28358(12) 0.5809(3) 0.69947(15) 0.0276(6) Uani 1 1 d . . . . .
H44 H 0.262347 0.649930 0.720218 0.033 Uiso 1 1 calc R . . . .
C16 C 0.62523(13) 0.8277(2) 0.44815(14) 0.0251(6) Uani 1 1 d . . . . .
C22 C 0.55310(13) 1.0055(3) 0.37486(14) 0.0284(6) Uani 1 1 d . . . . .
H22 H 0.529177 1.066734 0.350239 0.034 Uiso 1 1 calc R . . . .
C42 C 0.29989(15) 0.3600(3) 0.69329(17) 0.0379(7) Uani 1 1 d . . . . .
H42 H 0.289708 0.277837 0.708544 0.045 Uiso 1 1 calc R . . . .
C15 C 0.57722(12) 0.7935(2) 0.40121(13) 0.0212(5) Uani 1 1 d . . . . .
C24 C 0.48785(13) 0.8395(3) 0.31428(14) 0.0256(6) Uani 1 1 d . . . . .
H24 H 0.490262 0.746953 0.307815 0.031 Uiso 1 1 calc R . . . .
C27 C 0.30074(11) 0.7635(2) 0.51543(16) 0.0262(5) Uani 1 1 d . . . . .
C20 C 0.63537(14) 0.9555(3) 0.45760(15) 0.0312(6) Uani 1 1 d . . . . .
H20 H 0.667250 0.982833 0.489424 0.037 Uiso 1 1 calc R . . . .
C11 C 0.44223(12) 0.3291(2) 0.41128(14) 0.0217(5) Uani 1 1 d . . . . .
C37 C 0.20639(14) 0.9921(3) 0.69970(16) 0.0334(7) Uani 1 1 d . . . . .
H37 H 0.163282 1.006259 0.693529 0.040 Uiso 1 1 calc R . . . .
C25 C 0.49295(16) 0.8998(3) 0.23929(16) 0.0432(8) Uani 1 1 d . . . . .
H25A H 0.490835 0.990764 0.244224 0.065 Uiso 1 1 calc GR . . . .
H25B H 0.458775 0.870816 0.208554 0.065 Uiso 1 1 calc GR . . . .
H25C H 0.532495 0.876412 0.216974 0.065 Uiso 1 1 calc GR . . . .
C23 C 0.54060(12) 0.8789(2) 0.36353(14) 0.0227(5) Uani 1 1 d . . . . .
C34 C 0.33204(13) 0.9487(2) 0.71802(14) 0.0245(5) Uani 1 1 d . . . . .
H34 H 0.375075 0.934584 0.724935 0.029 Uiso 1 1 calc R . . . .
C39 C 0.32821(12) 0.6022(2) 0.64598(13) 0.0213(5) Uani 1 1 d . . . . .
C41 C 0.34505(15) 0.3783(3) 0.64141(17) 0.0363(7) Uani 1 1 d . . . . .
H41 H 0.366360 0.308677 0.621489 0.044 Uiso 1 1 calc R . . . .
C13 C 0.38086(13) 0.3020(3) 0.29423(16) 0.0325(6) Uani 1 1 d . . . . .
H13A H 0.342056 0.280168 0.318774 0.049 Uiso 1 1 calc GR . . . .
H13B H 0.404916 0.225997 0.285172 0.049 Uiso 1 1 calc GR . . . .
H13C H 0.371585 0.343072 0.247904 0.049 Uiso 1 1 calc GR . . . .
C26 C 0.42559(14) 0.8699(3) 0.34912(17) 0.0386(7) Uani 1 1 d . . . . .
H26A H 0.421633 0.960549 0.354797 0.058 Uiso 1 1 calc GR . . . .
H26B H 0.423027 0.829866 0.396906 0.058 Uiso 1 1 calc GR . . . .
H26C H 0.392074 0.838953 0.318057 0.058 Uiso 1 1 calc GR . . . .
C43 C 0.26954(14) 0.4609(3) 0.72300(17) 0.0365(7) Uani 1 1 d . . . . .
H43 H 0.239059 0.448470 0.759525 0.044 Uiso 1 1 calc R . . . .
C7 C 0.54318(16) 0.4464(3) 0.62962(17) 0.0400(8) Uani 1 1 d . . . . .
H7A H 0.512484 0.511068 0.618530 0.060 Uiso 1 1 calc GR . . . .
H7B H 0.577768 0.483577 0.656477 0.060 Uiso 1 1 calc GR . . . .
H7C H 0.523901 0.381070 0.659233 0.060 Uiso 1 1 calc GR . . . .
C17 C 0.66507(14) 0.7320(3) 0.48823(15) 0.0315(6) Uani 1 1 d . . . . .
H17 H 0.652160 0.647230 0.471204 0.038 Uiso 1 1 calc R . . . .
C35 C 0.30152(14) 1.0364(3) 0.76091(15) 0.0298(6) Uani 1 1 d . . . . .
H35 H 0.323859 1.081838 0.796673 0.036 Uiso 1 1 calc R . . . .
C30 C 0.24112(18) 0.7811(4) 0.38104(18) 0.0572(12) Uani 1 1 d . . . . .
H30 H 0.221161 0.786709 0.335147 0.069 Uiso 1 1 calc R . . . .
C28 C 0.29917(14) 0.8754(3) 0.47607(16) 0.0390(7) Uani 1 1 d . . . . .
H28 H 0.318892 0.947321 0.495542 0.047 Uiso 1 1 calc R . . . .
C31 C 0.24112(17) 0.6693(4) 0.41834(19) 0.0571(11) Uani 1 1 d . . . . .
H31 H 0.220816 0.598368 0.398554 0.068 Uiso 1 1 calc R . . . .
C32 C 0.27121(15) 0.6613(3) 0.48549(17) 0.0408(8) Uani 1 1 d . . . . .
H32 H 0.271356 0.584124 0.510964 0.049 Uiso 1 1 calc R . . . .
C29 C 0.26972(17) 0.8838(4) 0.40979(18) 0.0536(10) Uani 1 1 d . . . . .
H29 H 0.269268 0.960774 0.384122 0.064 Uiso 1 1 calc R . . . .
C18 C 0.65391(19) 0.7376(4) 0.56995(17) 0.0535(10) Uani 1 1 d . . . . .
H18A H 0.668222 0.818217 0.588742 0.080 Uiso 1 1 calc GR . . . .
H18B H 0.676779 0.670084 0.593825 0.080 Uiso 1 1 calc GR . . . .
H18C H 0.609552 0.728219 0.579819 0.080 Uiso 1 1 calc GR . . . .
C19 C 0.73383(16) 0.7475(4) 0.4702(3) 0.0608(11) Uani 1 1 d . . . . .
H19A H 0.739776 0.740631 0.417551 0.091 Uiso 1 1 calc GR . . . .
H19B H 0.757726 0.682132 0.494756 0.091 Uiso 1 1 calc GR . . . .
H19C H 0.748016 0.829594 0.486748 0.091 Uiso 1 1 calc GR . . . .

loop_
_atom_site_aniso_label
_atom_site_aniso_U_11
_atom_site_aniso_U_22
_atom_site_aniso_U_33
_atom_site_aniso_U_23
_atom_site_aniso_U_13
_atom_site_aniso_U_12
Cu1 0.01668(13) 0.01762(13) 0.01610(12) -0.00094(14) 0.00369(13) -0.00077(11)
P1 0.0204(3) 0.0178(3) 0.0184(3) 0.0011(2) 0.0027(3) 0.0004(2)
Si1 0.0190(3) 0.0196(3) 0.0168(3) 0.0005(3) 0.0007(3) 0.0018(3)
N2 0.0163(10) 0.0187(11) 0.0182(10) -0.0021(8) 0.0009(8) -0.0009(8)
N1 0.0194(11) 0.0204(11) 0.0185(10) -0.0013(8) 0.0035(8) -0.0026(8)
N3 0.0330(14) 0.0312(13) 0.0282(12) 0.0011(10) -0.0037(11) 0.0039(11)
C1 0.0148(11) 0.0208(12) 0.0174(11) 0.0004(9) -0.0016(9) -0.0014(10)
C4 0.0244(12) 0.0241(12) 0.0265(11) 0.0008(14) 0.0018(13) 0.0000(10)
C45 0.0184(12) 0.0243(13) 0.0210(12) -0.0056(10) 0.0029(10) 0.0019(10)
C46 0.0209(13) 0.0286(14) 0.0207(12) -0.0035(10) 0.0058(10) 0.0008(11)
C2 0.0191(13) 0.0183(12) 0.0260(13) -0.0023(10) 0.0006(10) 0.0011(10)
C9 0.0363(15) 0.0227(13) 0.0422(17) 0.0047(13) 0.0051(15) -0.0078(11)
C12 0.0174(13) 0.0253(14) 0.0281(13) -0.0049(11) -0.0030(11) -0.0041(10)
C21 0.0413(17) 0.0227(14) 0.0327(15) -0.0075(11) 0.0077(13) -0.0070(12)
C40 0.0320(15) 0.0227(14) 0.0331(15) -0.0001(11) 0.0022(12) 0.0007(11)
C8 0.0356(16) 0.0272(14) 0.0343(14) 0.0100(11) 0.0002(13) 0.0005(13)
C38 0.0239(15) 0.0295(15) 0.0341(15) 0.0013(12) 0.0036(12) 0.0009(11)
C5 0.0296(15) 0.0283(15) 0.0287(14) 0.0058(11) -0.0070(12) -0.0016(12)
C3 0.0181(13) 0.0170(12) 0.0251(12) -0.0019(10) 0.0035(10) -0.0004(10)
C33 0.0228(13) 0.0205(13) 0.0208(12) 0.0057(10) 0.0051(10) 0.0016(10)
C6 0.0330(17) 0.0430(18) 0.0371(16) 0.0007(14) -0.0083(13) 0.0036(14)
C36 0.0422(19) 0.0213(13) 0.0328(17) 0.0057(12) 0.0164(14) 0.0115(12)
C10 0.0233(14) 0.0245(14) 0.0371(15) -0.0044(12) 0.0011(12) -0.0060(11)
C14 0.0297(15) 0.0298(15) 0.0420(16) -0.0033(13) -0.0104(13) 0.0036(12)
C44 0.0252(15) 0.0296(15) 0.0280(14) 0.0040(11) 0.0006(11) -0.0020(11)
C16 0.0241(14) 0.0285(14) 0.0227(13) -0.0011(11) 0.0037(11) -0.0057(11)
C22 0.0306(15) 0.0246(14) 0.0299(14) -0.0011(11) 0.0055(12) -0.0011(12)
C42 0.0390(18) 0.0267(15) 0.0479(18) 0.0130(14) -0.0138(15) -0.0121(13)
C15 0.0221(13) 0.0217(13) 0.0199(12) -0.0033(10) 0.0058(10) -0.0055(10)
C24 0.0254(15) 0.0240(14) 0.0275(14) 0.0006(11) -0.0019(11) -0.0023(11)
C27 0.0179(12) 0.0410(14) 0.0197(11) -0.0022(14) 0.0004(12) 0.0096(10)
C20 0.0321(15) 0.0339(15) 0.0275(14) -0.0057(12) -0.0023(12) -0.0116(13)
C11 0.0180(12) 0.0194(12) 0.0278(13) -0.0050(10) 0.0032(10) 0.0011(10)
C37 0.0254(14) 0.0329(16) 0.0418(16) 0.0095(13) 0.0096(13) 0.0090(12)
C25 0.050(2) 0.053(2) 0.0265(14) 0.0027(14) -0.0033(14) -0.0176(16)
C23 0.0220(13) 0.0238(13) 0.0223(12) -0.0008(10) 0.0056(10) -0.0029(10)
C34 0.0284(14) 0.0227(13) 0.0224(12) 0.0013(10) 0.0022(11) 0.0035(11)
C39 0.0201(13) 0.0231(13) 0.0206(12) 0.0024(10) -0.0040(10) -0.0027(10)
C41 0.0411(18) 0.0226(15) 0.0452(17) -0.0015(13) -0.0076(14) 0.0017(13)
C13 0.0262(15) 0.0340(16) 0.0375(15) -0.0097(13) -0.0057(13) -0.0029(12)
C26 0.0262(16) 0.050(2) 0.0401(17) 0.0003(14) -0.0028(13) 0.0019(14)
C43 0.0274(16) 0.0447(18) 0.0375(16) 0.0143(14) -0.0006(13) -0.0096(14)
C7 0.0437(19) 0.0398(19) 0.0364(17) -0.0039(13) -0.0096(14) 0.0043(15)
C17 0.0289(15) 0.0342(16) 0.0315(14) 0.0012(12) -0.0054(12) -0.0052(12)
C35 0.0406(17) 0.0228(14) 0.0259(14) -0.0001(11) 0.0050(13) 0.0043(13)
C30 0.051(2) 0.098(3) 0.0225(14) -0.0098(17) -0.0110(15) 0.049(2)
C28 0.0322(17) 0.056(2) 0.0286(15) 0.0115(14) -0.0033(13) 0.0092(15)
C31 0.048(2) 0.074(3) 0.049(2) -0.040(2) -0.0246(18) 0.0267(19)
C32 0.0375(18) 0.0470(19) 0.0379(16) -0.0145(14) -0.0128(14) 0.0169(15)
C29 0.048(2) 0.083(3) 0.0298(17) 0.0111(18) -0.0073(16) 0.022(2)
C18 0.064(2) 0.065(2) 0.0318(17) 0.0044(17) -0.0114(17) -0.001(2)
C19 0.0326(19) 0.064(3) 0.086(3) 0.027(2) 0.0040(19) 0.0044(18)

loop_
_atom_type_symbol
_atom_type_description
_atom_type_scat_dispersion_real
_atom_type_scat_dispersion_imag
_atom_type_scat_source
C C 0.0033 0.0016 'International Tables Vol C Tables 4.2.6.8 and 6.1.1.4'
H H 0.0000 0.0000 'International Tables Vol C Tables 4.2.6.8 and 6.1.1.4'
Cu Cu 0.3201 1.2651 'International Tables Vol C Tables 4.2.6.8 and 6.1.1.4'
N N 0.0061 0.0033 'International Tables Vol C Tables 4.2.6.8 and 6.1.1.4'
P P 0.1023 0.0942 'International Tables Vol C Tables 4.2.6.8 and 6.1.1.4'
Si Si 0.0817 0.0704 'International Tables Vol C Tables 4.2.6.8 and 6.1.1.4'

loop_
_geom_angle_atom_site_label_1
_geom_angle_atom_site_label_2
_geom_angle_atom_site_label_3
_geom_angle
_geom_angle_site_symmetry_1
_geom_angle_site_symmetry_3
_geom_angle_publ_flag
C1 Cu1 P1 167.07(7) . . ?
Cu1 P1 Si1 106.97(3) . . ?
C2 P1 Cu1 105.39(8) . . ?
C2 P1 Si1 93.97(9) . . ?
C33 Si1 P1 108.47(9) . . ?
C27 Si1 P1 107.74(9) . . ?
C27 Si1 C33 107.42(11) . . ?
C27 Si1 C39 107.48(11) . . ?
C39 Si1 P1 115.74(8) . . ?
C39 Si1 C33 109.68(11) . . ?
C1 N2 C45 111.2(2) . . ?
C1 N2 C3 125.0(2) . . ?
C45 N2 C3 123.7(2) . . ?
C1 N1 C46 111.5(2) . . ?
C1 N1 C15 122.3(2) . . ?
C46 N1 C15 126.2(2) . . ?
N2 C1 Cu1 133.70(18) . . ?
N1 C1 Cu1 122.35(17) . . ?
N1 C1 N2 104.0(2) . . ?
C8 C4 C5 119.9(3) . . ?
C8 C4 C3 116.9(2) . . ?
C3 C4 C5 123.1(2) . . ?
N2 C45 H45 126.7 . . ?
C46 C45 N2 106.6(2) . . ?
C46 C45 H45 126.7 . . ?
N1 C46 H46 126.7 . . ?
C45 C46 N1 106.7(2) . . ?
C45 C46 H46 126.7 . . ?
N3 C2 P1 175.5(2) . . ?
C8 C9 H9 119.5 . . ?
C8 C9 C10 120.9(3) . . ?
C10 C9 H9 119.5 . . ?
C14 C12 H12 107.9 . . ?
C11 C12 H12 107.9 . . ?
C11 C12 C14 109.9(2) . . ?
C11 C12 C13 113.3(2) . . ?
C13 C12 H12 107.9 . . ?
C13 C12 C14 109.8(2) . . ?
C22 C21 H21 119.7 . . ?
C20 C21 H21 119.7 . . ?
C20 C21 C22 120.7(3) . . ?
C39 C40 H40 119.5 . . ?
C41 C40 H40 119.5 . . ?
C41 C40 C39 121.0(3) . . ?
C4 C8 H8 119.5 . . ?
C9 C8 C4 121.0(3) . . ?
C9 C8 H8 119.5 . . ?
C33 C38 H38 119.2 . . ?
C37 C38 H38 119.2 . . ?
C37 C38 C33 121.6(3) . . ?
C4 C5 H5 107.9 . . ?
C4 C5 C6 112.4(2) . . ?
C4 C5 C7 110.6(2) . . ?
C6 C5 H5 107.9 . . ?
C7 C5 H5 107.9 . . ?
C7 C5 C6 109.9(2) . . ?
C4 C3 N2 118.7(2) . . ?
C4 C3 C11 123.2(2) . . ?
C11 C3 N2 118.1(2) . . ?
C38 C33 Si1 120.6(2) . . ?
C38 C33 C34 117.6(2) . . ?
C34 C33 Si1 121.9(2) . . ?
C5 C6 H6A 109.5 . . ?
C5 C6 H6B 109.5 . . ?
C5 C6 H6C 109.5 . . ?
H6A C6 H6B 109.5 . . ?
H6A C6 H6C 109.5 . . ?
H6B C6 H6C 109.5 . . ?
C37 C36 H36 119.9 . . ?
C35 C36 H36 119.9 . . ?
C35 C36 C37 120.1(3) . . ?
C9 C10 H10 119.4 . . ?
C9 C10 C11 121.1(3) . . ?
C11 C10 H10 119.4 . . ?
C12 C14 H14A 109.5 . . ?
C12 C14 H14B 109.5 . . ?
C12 C14 H14C 109.5 . . ?
H14A C14 H14B 109.5 . . ?
H14A C14 H14C 109.5 . . ?
H14B C14 H14C 109.5 . . ?
C39 C44 H44 119.3 . . ?
C43 C44 H44 119.3 . . ?
C43 C44 C39 121.4(3) . . ?
C15 C16 C17 122.7(2) . . ?
C20 C16 C15 116.7(2) . . ?
C20 C16 C17 120.6(2) . . ?
C21 C22 H22 119.6 . . ?
C21 C22 C23 120.8(3) . . ?
C23 C22 H22 119.6 . . ?
C41 C42 H42 120.0 . . ?
C43 C42 H42 120.0 . . ?
C43 C42 C41 120.0(3) . . ?
C16 C15 N1 117.6(2) . . ?
C23 C15 N1 118.6(2) . . ?
C23 C15 C16 123.8(2) . . ?
C25 C24 H24 107.9 . . ?
C23 C24 H24 107.9 . . ?
C23 C24 C25 111.6(2) . . ?
C23 C24 C26 110.6(2) . . ?
C26 C24 H24 107.9 . . ?
C26 C24 C25 110.7(3) . . ?
C28 C27 Si1 118.9(2) . . ?
C32 C27 Si1 123.6(2) . . ?
C32 C27 C28 117.5(3) . . ?
C21 C20 C16 121.0(3) . . ?
C21 C20 H20 119.5 . . ?
C16 C20 H20 119.5 . . ?
C3 C11 C12 121.0(2) . . ?
C10 C11 C12 122.1(2) . . ?
C10 C11 C3 116.8(2) . . ?
C38 C37 H37 120.1 . . ?
C36 C37 C38 119.7(3) . . ?
C36 C37 H37 120.1 . . ?
C24 C25 H25A 109.5 . . ?
C24 C25 H25B 109.5 . . ?
C24 C25 H25C 109.5 . . ?
H25A C25 H25B 109.5 . . ?
H25A C25 H25C 109.5 . . ?
H25B C25 H25C 109.5 . . ?
C22 C23 C24 120.3(2) . . ?
C15 C23 C22 116.9(2) . . ?
C15 C23 C24 122.8(2) . . ?
C33 C34 H34 119.6 . . ?
C35 C34 C33 120.7(3) . . ?
C35 C34 H34 119.6 . . ?
C40 C39 Si1 121.3(2) . . ?
C44 C39 Si1 121.0(2) . . ?
C44 C39 C40 117.4(2) . . ?
C40 C41 H41 119.9 . . ?
C42 C41 C40 120.2(3) . . ?
C42 C41 H41 119.9 . . ?
C12 C13 H13A 109.5 . . ?
C12 C13 H13B 109.5 . . ?
C12 C13 H13C 109.5 . . ?
H13A C13 H13B 109.5 . . ?
H13A C13 H13C 109.5 . . ?
H13B C13 H13C 109.5 . . ?
C24 C26 H26A 109.5 . . ?
C24 C26 H26B 109.5 . . ?
C24 C26 H26C 109.5 . . ?
H26A C26 H26B 109.5 . . ?
H26A C26 H26C 109.5 . . ?
H26B C26 H26C 109.5 . . ?
C44 C43 H43 120.1 . . ?
C42 C43 C44 119.9(3) . . ?
C42 C43 H43 120.1 . . ?
C5 C7 H7A 109.5 . . ?
C5 C7 H7B 109.5 . . ?
C5 C7 H7C 109.5 . . ?
H7A C7 H7B 109.5 . . ?
H7A C7 H7C 109.5 . . ?
H7B C7 H7C 109.5 . . ?
C16 C17 H17 107.5 . . ?
C16 C17 C19 111.6(3) . . ?
C18 C17 C16 111.1(3) . . ?
C18 C17 H17 107.5 . . ?
C18 C17 C19 111.3(3) . . ?
C19 C17 H17 107.5 . . ?
C36 C35 C34 120.3(3) . . ?
C36 C35 H35 119.9 . . ?
C34 C35 H35 119.9 . . ?
C31 C30 H30 119.8 . . ?
C29 C30 H30 119.8 . . ?
C29 C30 C31 120.4(3) . . ?
C27 C28 H28 119.2 . . ?
C29 C28 C27 121.6(4) . . ?
C29 C28 H28 119.2 . . ?
C30 C31 H31 120.2 . . ?
C30 C31 C32 119.5(4) . . ?
C32 C31 H31 120.2 . . ?
C27 C32 C31 121.2(3) . . ?
C27 C32 H32 119.4 . . ?
C31 C32 H32 119.4 . . ?
C30 C29 C28 119.9(4) . . ?
C30 C29 H29 120.1 . . ?
C28 C29 H29 120.1 . . ?
C17 C18 H18A 109.5 . . ?
C17 C18 H18B 109.5 . . ?
C17 C18 H18C 109.5 . . ?
H18A C18 H18B 109.5 . . ?
H18A C18 H18C 109.5 . . ?
H18B C18 H18C 109.5 . . ?
C17 C19 H19A 109.5 . . ?
C17 C19 H19B 109.5 . . ?
C17 C19 H19C 109.5 . . ?
H19A C19 H19B 109.5 . . ?
H19A C19 H19C 109.5 . . ?
H19B C19 H19C 109.5 . . ?

loop_
_geom_bond_atom_site_label_1
_geom_bond_atom_site_label_2
_geom_bond_distance
_geom_bond_site_symmetry_2
_geom_bond_publ_flag
Cu1 P1 2.1969(6) . ?
Cu1 C1 1.910(2) . ?
P1 Si1 2.2386(9) . ?
P1 C2 1.787(3) . ?
Si1 C33 1.881(3) . ?
Si1 C27 1.870(3) . ?
Si1 C39 1.873(3) . ?
N2 C1 1.359(3) . ?
N2 C45 1.392(3) . ?
N2 C3 1.441(3) . ?
N1 C1 1.355(3) . ?
N1 C46 1.389(3) . ?
N1 C15 1.447(3) . ?
N3 C2 1.150(3) . ?
C4 C8 1.397(4) . ?
C4 C5 1.524(4) . ?
C4 C3 1.404(4) . ?
C45 H45 0.9500 . ?
C45 C46 1.341(4) . ?
C46 H46 0.9500 . ?
C9 H9 0.9500 . ?
C9 C8 1.376(4) . ?
C9 C10 1.379(4) . ?
C12 H12 1.0000 . ?
C12 C14 1.536(4) . ?
C12 C11 1.520(4) . ?
C12 C13 1.527(4) . ?
C21 H21 0.9500 . ?
C21 C22 1.381(4) . ?
C21 C20 1.380(4) . ?
C40 H40 0.9500 . ?
C40 C39 1.401(4) . ?
C40 C41 1.387(4) . ?
C8 H8 0.9500 . ?
C38 H38 0.9500 . ?
C38 C33 1.398(4) . ?
C38 C37 1.387(4) . ?
C5 H5 1.0000 . ?
C5 C6 1.536(4) . ?
C5 C7 1.532(4) . ?
C3 C11 1.406(3) . ?
C33 C34 1.400(4) . ?
C6 H6A 0.9800 . ?
C6 H6B 0.9800 . ?
C6 H6C 0.9800 . ?
C36 H36 0.9500 . ?
C36 C37 1.380(4) . ?
C36 C35 1.378(4) . ?
C10 H10 0.9500 . ?
C10 C11 1.395(4) . ?
C14 H14A 0.9800 . ?
C14 H14B 0.9800 . ?
C14 H14C 0.9800 . ?
C44 H44 0.9500 . ?
C44 C39 1.396(4) . ?
C44 C43 1.390(4) . ?
C16 C15 1.398(4) . ?
C16 C20 1.397(4) . ?
C16 C17 1.528(4) . ?
C22 H22 0.9500 . ?
C22 C23 1.399(4) . ?
C42 H42 0.9500 . ?
C42 C41 1.379(4) . ?
C42 C43 1.377(5) . ?
C15 C23 1.393(4) . ?
C24 H24 1.0000 . ?
C24 C25 1.527(4) . ?
C24 C23 1.515(4) . ?
C24 C26 1.525(4) . ?
C27 C28 1.401(4) . ?
C27 C32 1.382(4) . ?
C20 H20 0.9500 . ?
C37 H37 0.9500 . ?
C25 H25A 0.9800 . ?
C25 H25B 0.9800 . ?
C25 H25C 0.9800 . ?
C34 H34 0.9500 . ?
C34 C35 1.393(4) . ?
C41 H41 0.9500 . ?
C13 H13A 0.9800 . ?
C13 H13B 0.9800 . ?
C13 H13C 0.9800 . ?
C26 H26A 0.9800 . ?
C26 H26B 0.9800 . ?
C26 H26C 0.9800 . ?
C43 H43 0.9500 . ?
C7 H7A 0.9800 . ?
C7 H7B 0.9800 . ?
C7 H7C 0.9800 . ?
C17 H17 1.0000 . ?
C17 C18 1.524(4) . ?
C17 C19 1.530(5) . ?
C35 H35 0.9500 . ?
C30 H30 0.9500 . ?
C30 C31 1.380(6) . ?
C30 C29 1.368(6) . ?
C28 H28 0.9500 . ?
C28 C29 1.378(4) . ?
C31 H31 0.9500 . ?
C31 C32 1.399(4) . ?
C32 H32 0.9500 . ?
C29 H29 0.9500 . ?
C18 H18A 0.9800 . ?
C18 H18B 0.9800 . ?
C18 H18C 0.9800 . ?
C19 H19A 0.9800 . ?
C19 H19B 0.9800 . ?
C19 H19C 0.9800 . ?
